data_7204943
loop_
_publ_author_name
'Yamamoto, Hiroshi M.'
'Maeda, Ryoko'
'Yamaura, Jun-Ichi'
'Kato, Reizo'

_publ_contact_author
;
    ENTER NAME
 ENTER ADDRESS
;
_publ_section_title
;
 Structural and physical properties of conducting cation radical salts
 containing supramolecular assemblies based on p-bis(iodoethynyl)benzene
 derivatives
;
_journal_issue 4
_journal_name_full 'Journal of Materials Chemistry'
_journal_page_first 1034
_journal_paper_doi 10.1039/b008170l
_journal_volume 11
_journal_year 2001
_chemical_formula_sum 'C32 H24 Cl2 I2 S16'
_chemical_formula_weight 1246.21
_space_group_IT_number 14
_symmetry_cell_setting monoclinic
_symmetry_Int_Tables_number 14
_symmetry_space_group_name_Hall '-P 2yn'
_symmetry_space_group_name_H-M 'P 1 21/n 1'
_audit_creation_date 'Tue Aug 18 11:24:22 1998'
_audit_creation_method 'from TEXRAY.INF file'
_cell_angle_alpha 90
_cell_angle_beta 96.928(5)
_cell_angle_gamma 90
_cell_formula_units_Z 2
_cell_length_a 23.072(2)
_cell_length_b 14.695(1)
_cell_length_c 6.2770(3)
_cell_measurement_reflns_used 0
_cell_measurement_temperature 293.2
_cell_measurement_theta_max 0.0
_cell_measurement_theta_min 0.0
_cell_volume 2112.6(3)
_computing_cell_refinement 'MSC/AFC Diffractometer Control'
_computing_data_collection 'MSC/AFC Diffractometer Control'
_computing_data_reduction teXsan
_computing_publication_material teXsan
_computing_structure_refinement teXsan
_diffrn_ambient_temperature 293.2
_diffrn_measurement_device 'Mac Sciecne DIP320'
_diffrn_orient_matrix_UB_11 0.00000
_diffrn_orient_matrix_UB_12 0.00000
_diffrn_orient_matrix_UB_13 0.00000
_diffrn_orient_matrix_UB_21 0.00000
_diffrn_orient_matrix_UB_22 0.00000
_diffrn_orient_matrix_UB_23 0.00000
_diffrn_orient_matrix_UB_31 0.00000
_diffrn_orient_matrix_UB_32 0.00000
_diffrn_orient_matrix_UB_33 0.00000
_diffrn_radiation_detector 'Imaging Plate'
_diffrn_radiation_monochromator graphite
_diffrn_radiation_source 'Mac Science rotating anode'
_diffrn_radiation_type 'Mo K\a'
_diffrn_radiation_wavelength 0.7107
_diffrn_reflns_av_R_equivalents 0.000
_diffrn_reflns_av_sigmaI/netI 0.051
_diffrn_reflns_limit_h_max 32
_diffrn_reflns_limit_h_min -32
_diffrn_reflns_limit_k_max 0
_diffrn_reflns_limit_k_min -20
_diffrn_reflns_limit_l_max 6
_diffrn_reflns_limit_l_min 0
_diffrn_reflns_number 20422
_diffrn_reflns_reduction_process 'Lp corrections applied'
_diffrn_reflns_theta_max 30.4
_diffrn_reflns_theta_min 0.00
_diffrn_standards_decay_% 0.00
_diffrn_standards_interval_count 0
_diffrn_standards_number 0
_exptl_absorpt_coefficient_mu 2.434
_exptl_absorpt_correction_type none
_exptl_crystal_colour black
_exptl_crystal_density_diffrn 1.959
_exptl_crystal_density_meas ?
_exptl_crystal_description block
_exptl_crystal_F_000 1224.00
_exptl_crystal_size_max 0.250
_exptl_crystal_size_mid 0.160
_exptl_crystal_size_min 0.060
_refine_diff_density_max 1.63
_refine_diff_density_min -1.33
_refine_ls_extinction_method none
_refine_ls_goodness_of_fit_obs 3.537
_refine_ls_hydrogen_treatment noref
_refine_ls_matrix_type full
_refine_ls_number_constraints 0
_refine_ls_number_parameters 236
_refine_ls_number_reflns 3986
_refine_ls_number_restraints 0
_refine_ls_R_factor_obs 0.0463
_refine_ls_shift/esd_max 3.9940
_refine_ls_shift/esd_mean 0.0180
_refine_ls_structure_factor_coef F
_refine_ls_weighting_details 'w = 1/[\s^2^(Fo) + 0.00000|Fo|^2^]'
_refine_ls_weighting_scheme calc
_refine_ls_wR_factor_obs 0.0518
_reflns_number_observed 3986
_reflns_number_total 5446
_reflns_observed_criterion >3.0sigma(I)
_cod_data_source_file b008170l.txt
_cod_data_source_block ET4Cl4pDMBIB2
_cod_depositor_comments
;
The following automatic conversions were performed:

'_refine_ls_weighting_scheme' value 'w = 1/[\s^2^(Fo) +
0.00000|Fo|^2^]' was changed to 'calc'. New tag
'_refine_ls_weighting_details' was created. The value of the new tag
was set to 'w = 1/[\s^2^(Fo) + 0.00000|Fo|^2^]'.

Automatic conversion script
Id: cif_fix_values 3143 2015-03-26 13:38:13Z robertas 

2019-01-03
Z value and formula fixed to values more according to usual
chemical conventions.                 miguel
;
_cod_original_formula_weight 2492.43
_cod_original_formula_units_Z 1
_cod_original_cell_volume 2112.6(2)
_cod_original_sg_symbol_H-M 'P 21/n       '
_cod_original_formula_sum 'C64 H48 Cl4 I4 S32 '
_cod_database_code 7204943

loop_
_symmetry_equiv_pos_as_xyz
x,y,z
1/2-x,1/2+y,1/2-z
-x,-y,-z
1/2+x,1/2-y,1/2+z

loop_
_atom_site_aniso_label
_atom_site_aniso_U_11
_atom_site_aniso_U_22
_atom_site_aniso_U_33
_atom_site_aniso_U_12
_atom_site_aniso_U_13
_atom_site_aniso_U_23
I(1) 0.0451(2) 0.0430(2) 0.0514(3) 0.0007(1) -0.0009(1) 0.0009(1)
Cl(1) 0.0538(8) 0.0663(9) 0.072(1) -0.0022(6) -0.0032(7) -0.0175(7)
S(1) 0.0407(6) 0.0537(8) 0.0560(10) -0.0109(5) 0.0079(6) -0.0142(6)
S(2) 0.0520(8) 0.085(1) 0.0414(10) -0.0199(7) 0.0051(6) 0.0005(7)
S(3) 0.0358(6) 0.0458(7) 0.0611(10) -0.0026(5) 0.0081(5) -0.0046(6)
S(4) 0.0596(9) 0.099(1) 0.0406(10) -0.0388(8) 0.0097(6) -0.0075(8)
S(5) 0.0505(8) 0.0741(10) 0.064(1) -0.0258(7) 0.0162(7) -0.0276(8)
S(6) 0.0604(9) 0.0750(10) 0.047(1) -0.0081(7) 0.0035(6) -0.0163(7)
S(7) 0.0475(7) 0.0584(8) 0.073(1) -0.0054(6) 0.0124(7) -0.0236(7)
S(8) 0.070(1) 0.154(2) 0.060(1) -0.066(1) 0.0232(8) -0.029(1)
C(1) 0.040(3) 0.045(3) 0.043(3) -0.003(2) -0.003(2) 0.005(2)
C(2) 0.037(2) 0.048(3) 0.053(4) -0.003(2) -0.001(2) 0.007(2)
C(3) 0.039(2) 0.047(3) 0.048(4) -0.005(2) 0.004(2) -0.008(2)
C(4) 0.039(2) 0.047(3) 0.049(4) -0.002(2) 0.000(2) 0.003(2)
C(5) 0.036(2) 0.044(3) 0.048(4) -0.002(2) 0.003(2) 0.004(2)
C(6) 0.049(3) 0.072(4) 0.043(4) -0.021(3) 0.006(2) 0.000(3)
C(7) 0.099(6) 0.173(8) 0.073(6) -0.081(6) 0.028(4) -0.057(5)
C(8) 0.082(5) 0.159(8) 0.099(6) -0.057(5) 0.029(4) -0.075(6)
C(9) 0.046(3) 0.088(4) 0.073(5) -0.017(3) 0.005(3) -0.010(3)
C(10) 0.060(5) 0.29(1) 0.088(7) -0.068(6) 0.028(4) -0.058(7)
C(11) 0.053(3) 0.054(3) 0.053(4) 0.000(3) -0.003(2) -0.001(3)
C(12) 0.052(3) 0.048(3) 0.045(4) 0.005(2) 0.000(2) 0.008(2)
C(13) 0.047(3) 0.040(3) 0.037(3) 0.006(2) -0.006(2) 0.005(2)
C(14) 0.052(3) 0.052(3) 0.039(3) 0.006(2) 0.001(2) -0.008(2)
C(15) 0.043(3) 0.054(3) 0.042(4) 0.002(2) 0.001(2) 0.001(2)
C(16) 0.068(4) 0.089(4) 0.057(4) -0.017(3) 0.012(3) 0.006(3)

loop_
_atom_site_label
_atom_site_fract_x
_atom_site_fract_y
_atom_site_fract_z
_atom_site_U_iso_or_equiv
_atom_site_thermal_displace_type
_atom_site_calc_flag
_atom_site_calc_attached_atom
_atom_site_occupancy
_atom_site_refinement_flags
I(1) 0.33570(1) 0.23018(2) 0.01416(5) 0.0470(1) Uani d . 1.00 .
Cl(1) 0.24953(6) 0.1267(1) -0.2704(3) 0.0649(5) Uani d . 1.00 .
S(1) 0.53543(5) 0.14939(9) 0.3155(2) 0.0500(4) Uani d . 1.00 .
S(2) 0.47988(6) 0.1817(1) 0.6973(2) 0.0594(5) Uani d . 1.00 .
S(3) 0.43014(5) 0.01527(8) 0.1359(2) 0.0474(4) Uani d . 1.00 .
S(4) 0.37049(6) 0.0577(1) 0.5043(2) 0.0660(5) Uani d . 1.00 .
S(5) 0.63375(6) 0.2764(1) 0.4278(3) 0.0620(5) Uani d . 1.00 .
S(6) 0.56559(6) 0.3121(1) 0.8934(2) 0.0610(5) Uani d . 1.00 .
S(7) 0.33862(6) -0.10112(10) -0.0791(3) 0.0593(4) Uani d . 1.00 .
S(8) 0.26347(8) -0.0473(2) 0.3525(3) 0.0935(7) Uani d . 1.00 .
C(1) 0.4776(2) 0.1271(3) 0.4556(8) 0.044(1) Uani d . 1.00 .
C(2) 0.4315(2) 0.0710(3) 0.3758(8) 0.046(1) Uani d . 1.00 .
C(3) 0.5704(2) 0.2269(3) 0.5013(9) 0.045(1) Uani d . 1.00 .
C(4) 0.5440(2) 0.2414(3) 0.6772(9) 0.045(2) Uani d . 1.00 .
C(5) 0.3617(2) -0.0324(3) 0.1412(8) 0.043(1) Uani d . 1.00 .
C(6) 0.3334(2) -0.0132(4) 0.3096(9) 0.055(2) Uani d . 1.00 .
C(7) 0.6599(3) 0.3331(6) 0.666(1) 0.113(3) Uani d . 1.00 .
C(8) 0.6304(3) 0.3612(6) 0.819(1) 0.112(3) Uani d . 1.00 .
C(9) 0.2614(2) -0.1072(4) -0.069(1) 0.069(2) Uani d . 1.00 .
C(10) 0.2419(3) -0.1104(8) 0.134(1) 0.145(4) Uani d . 1.00 .
C(11) 0.3933(2) 0.3096(4) 0.2055(9) 0.054(2) Uani d . 1.00 .
C(12) 0.4247(2) 0.3633(3) 0.3053(9) 0.049(2) Uani d . 1.00 .
C(13) 0.4629(2) 0.4318(3) 0.4101(8) 0.042(1) Uani d . 1.00 .
C(14) 0.5094(2) 0.4628(3) 0.3072(8) 0.048(2) Uani d . 1.00 .
C(15) 0.5470(2) 0.5313(3) 0.3948(8) 0.046(2) Uani d . 1.00 .
C(16) 0.5967(3) 0.5609(4) 0.2766(10) 0.071(2) Uani d . 1.00 .
H(1) 0.6887 0.2943 0.7354 0.1374 Uiso calc . 1.00 .
H(2) 0.6775 0.3870 0.6194 0.1374 Uiso calc . 1.00 .
H(3) 0.6206 0.4227 0.7843 0.1353 Uiso calc . 1.00 .
H(4) 0.6576 0.3594 0.9452 0.1353 Uiso calc . 1.00 .
H(5) 0.2443 -0.0557 -0.1409 0.0829 Uiso calc . 1.00 .
H(6) 0.2477 -0.1611 -0.1435 0.0829 Uiso calc . 1.00 .
H(7) 0.2488 -0.1717 0.1813 0.1740 Uiso calc . 1.00 .
H(8) 0.2010 -0.1004 0.1071 0.1740 Uiso calc . 1.00 .
H(9) 0.5157 0.4365 0.1702 0.0582 Uiso calc . 1.00 .
H(10) 0.6213 0.5103 0.2594 0.0857 Uiso calc . 1.00 .
H(11) 0.5814 0.5834 0.1387 0.0857 Uiso calc . 1.00 .
H(12) 0.6181 0.6073 0.3550 0.0857 Uiso calc . 1.00 .

loop_
_atom_type_symbol
_atom_type_oxidation_number
_atom_type_number_in_cell
_atom_type_scat_dispersion_real
_atom_type_scat_dispersion_imag
_atom_type_scat_source
C 0 64 0.003 0.002
;International Tables for Crystallography
(1992, Vol. C, Tables 4.2.6.8 and 6.1.1.1)
;
S 0 32 0.125 0.123
;International Tables for Crystallography
(1992, Vol. C, Tables 4.2.6.8 and 6.1.1.1)
;
H 0 48 0.000 0.000
;International Tables for Crystallography
(1992, Vol. C, Table 6.1.1.2)
;
Cl 0 4 0.148 0.159
;International Tables for Crystallography
(1992, Vol. C, Tables 4.2.6.8 and 6.1.1.1)
;
I 0 4 -0.474 1.812
;International Tables for Crystallography
(1992, Vol. C, Tables 4.2.6.8 and 6.1.1.1)
;

loop_
_geom_angle_atom_site_label_1
_geom_angle_atom_site_label_2
_geom_angle_atom_site_label_3
_geom_angle
_geom_angle_site_symmetry_1
_geom_angle_site_symmetry_2
_geom_angle_site_symmetry_3
_geom_angle_publ_flag
C(1) S(1) C(3) 96.2(2) 1_555 1_555 1_555 yes
C(1) S(2) C(4) 96.2(2) 1_555 1_555 1_555 yes
C(2) S(3) C(5) 95.5(2) 1_555 1_555 1_555 yes
C(2) S(4) C(6) 95.7(2) 1_555 1_555 1_555 yes
C(3) S(5) C(7) 100.7(3) 1_555 1_555 1_555 yes
C(4) S(6) C(8) 102.1(3) 1_555 1_555 1_555 yes
C(5) S(7) C(9) 102.1(3) 1_555 1_555 1_555 yes
C(6) S(8) C(10) 102.8(3) 1_555 1_555 1_555 yes
S(1) C(1) S(2) 114.9(3) 1_555 1_555 1_555 yes
S(1) C(1) C(2) 122.5(4) 1_555 1_555 1_555 yes
S(2) C(1) C(2) 122.5(4) 1_555 1_555 1_555 yes
S(3) C(2) S(4) 115.5(3) 1_555 1_555 1_555 yes
S(3) C(2) C(1) 122.2(4) 1_555 1_555 1_555 yes
S(4) C(2) C(1) 122.2(4) 1_555 1_555 1_555 yes
S(1) C(3) S(5) 115.3(3) 1_555 1_555 1_555 yes
S(1) C(3) C(4) 115.6(4) 1_555 1_555 1_555 yes
S(5) C(3) C(4) 129.1(4) 1_555 1_555 1_555 yes
S(2) C(4) S(6) 114.4(3) 1_555 1_555 1_555 yes
S(2) C(4) C(3) 117.1(4) 1_555 1_555 1_555 yes
S(6) C(4) C(3) 128.6(4) 1_555 1_555 1_555 yes
S(3) C(5) S(7) 114.3(3) 1_555 1_555 1_555 yes
S(3) C(5) C(6) 117.6(4) 1_555 1_555 1_555 yes
S(7) C(5) C(6) 128.2(4) 1_555 1_555 1_555 yes
S(4) C(6) S(8) 116.6(3) 1_555 1_555 1_555 yes
S(4) C(6) C(5) 115.7(4) 1_555 1_555 1_555 yes
S(8) C(6) C(5) 127.7(4) 1_555 1_555 1_555 yes
S(5) C(7) C(8) 128.3(6) 1_555 1_555 1_555 yes
S(5) C(7) H(1) 104.8(6) 1_555 1_555 1_555 no
S(5) C(7) H(2) 104.2(6) 1_555 1_555 1_555 no
C(8) C(7) H(1) 104.9(9) 1_555 1_555 1_555 no
C(8) C(7) H(2) 104.1(9) 1_555 1_555 1_555 no
H(1) C(7) H(2) 109.9(7) 1_555 1_555 1_555 no
S(6) C(8) C(7) 126.5(6) 1_555 1_555 1_555 yes
S(6) C(8) H(3) 105.2(6) 1_555 1_555 1_555 no
S(6) C(8) H(4) 105.1(7) 1_555 1_555 1_555 no
C(7) C(8) H(3) 105.3(9) 1_555 1_555 1_555 no
C(7) C(8) H(4) 104.6(8) 1_555 1_555 1_555 no
H(3) C(8) H(4) 109.5(7) 1_555 1_555 1_555 no
S(7) C(9) C(10) 117.7(5) 1_555 1_555 1_555 yes
S(7) C(9) H(5) 107.7(5) 1_555 1_555 1_555 no
S(7) C(9) H(6) 107.1(5) 1_555 1_555 1_555 no
C(10) C(9) H(5) 107.5(7) 1_555 1_555 1_555 no
C(10) C(9) H(6) 107.2(7) 1_555 1_555 1_555 no
H(5) C(9) H(6) 109.5(6) 1_555 1_555 1_555 no
S(8) C(10) C(9) 128.8(6) 1_555 1_555 1_555 yes
S(8) C(10) H(7) 104.4(7) 1_555 1_555 1_555 no
S(8) C(10) H(8) 104.6(7) 1_555 1_555 1_555 no
C(9) C(10) H(7) 104.6(8) 1_555 1_555 1_555 no
C(9) C(10) H(8) 104.6(8) 1_555 1_555 1_555 no
H(7) C(10) H(8) 109.1(9) 1_555 1_555 1_555 no
I(1) C(11) C(12) 173.3(5) 1_555 1_555 1_555 yes
C(11) C(12) C(13) 175.5(6) 1_555 1_555 1_555 yes
C(12) C(13) C(14) 118.6(5) 1_555 1_555 1_555 yes
C(12) C(13) C(15) 121.3(5) 1_555 1_555 3_666 yes
C(14) C(13) C(15) 120.0(4) 1_555 1_555 3_666 yes
C(13) C(14) C(15) 122.0(5) 1_555 1_555 1_555 yes
C(13) C(14) H(9) 119.1(5) 1_555 1_555 1_555 no
C(15) C(14) H(9) 118.9(5) 1_555 1_555 1_555 no
C(13) C(15) C(14) 118.0(5) 3_666 1_555 1_555 yes
C(13) C(15) C(16) 122.7(5) 3_666 1_555 1_555 yes
C(14) C(15) C(16) 119.3(5) 1_555 1_555 1_555 yes
C(15) C(16) H(10) 109.3(5) 1_555 1_555 1_555 no
C(15) C(16) H(11) 109.1(5) 1_555 1_555 1_555 no
C(15) C(16) H(12) 109.4(6) 1_555 1_555 1_555 no
H(10) C(16) H(11) 109.2(6) 1_555 1_555 1_555 no
H(10) C(16) H(12) 110.0(6) 1_555 1_555 1_555 no
H(11) C(16) H(12) 109.7(6) 1_555 1_555 1_555 no

loop_
_geom_bond_atom_site_label_1
_geom_bond_atom_site_label_2
_geom_bond_distance
_geom_bond_site_symmetry_1
_geom_bond_site_symmetry_2
_geom_bond_publ_flag
I(1) C(11) 2.046(6) 1_555 1_555 yes
S(1) C(1) 1.716(5) 1_555 1_555 yes
S(1) C(3) 1.756(5) 1_555 1_555 yes
S(2) C(1) 1.712(5) 1_555 1_555 yes
S(2) C(4) 1.737(5) 1_555 1_555 yes
S(3) C(2) 1.711(5) 1_555 1_555 yes
S(3) C(5) 1.731(4) 1_555 1_555 yes
S(4) C(2) 1.715(5) 1_555 1_555 yes
S(4) C(6) 1.748(5) 1_555 1_555 yes
S(5) C(3) 1.743(5) 1_555 1_555 yes
S(5) C(7) 1.756(7) 1_555 1_555 yes
S(6) C(4) 1.734(5) 1_555 1_555 yes
S(6) C(8) 1.773(7) 1_555 1_555 yes
S(7) C(5) 1.743(5) 1_555 1_555 yes
S(7) C(9) 1.792(6) 1_555 1_555 yes
S(8) C(6) 1.742(5) 1_555 1_555 yes
S(8) C(10) 1.679(9) 1_555 1_555 yes
C(1) C(2) 1.391(6) 1_555 1_555 yes
C(3) C(4) 1.341(7) 1_555 1_555 yes
C(5) C(6) 1.337(7) 1_555 1_555 yes
C(7) C(8) 1.306(10) 1_555 1_555 yes
C(9) C(10) 1.403(10) 1_555 1_555 yes
C(11) C(12) 1.196(7) 1_555 1_555 yes
C(12) C(13) 1.443(7) 1_555 1_555 yes
C(13) C(14) 1.395(7) 1_555 1_555 yes
C(13) C(15) 1.384(7) 1_555 3_666 yes
C(14) C(15) 1.398(7) 1_555 1_555 yes
C(15) C(16) 1.503(7) 1_555 1_555 yes

loop_
_geom_contact_atom_site_label_1
_geom_contact_atom_site_label_2
_geom_contact_distance
_geom_contact_site_symmetry_1
_geom_contact_site_symmetry_2
_geom_contact_publ_flag
I(1) Cl(1) 2.933(1) 1_555 1_555 ?
Cl(1) S(5) 3.393(2) 1_555 4_454 ?
Cl(1) S(4) 3.431(2) 1_555 1_554 ?
Cl(1) S(8) 3.524(2) 1_555 1_554 ?
Cl(1) C(8) 3.539(8) 1_555 4_453 ?
S(1) S(7) 3.491(2) 1_555 3_655 ?
S(5) S(7) 3.488(2) 1_555 3_655 ?
S(5) S(6) 3.568(2) 1_555 1_554 ?
C(1) C(11) 3.563(7) 1_555 1_555 ?
C(10) C(11) 3.589(9) 1_555 2_545 ?
